data_1519578
loop_
_publ_author_name
'Butts, Craig'
'Coles, Simon J.'
'Hursthouse, Michael B.'

_publ_section_title
;
 C23H41BrN2O
;
_journal_name_full 'Crystal Structure Report Archive'
_journal_page_first 951
_journal_year 2003
_chemical_formula_moiety 'C23 H39 N2, H2 O, Br '
_chemical_formula_sum 'C23 H41 Br N2 O'
_chemical_formula_weight 441.49
_space_group_IT_number 2
_symmetry_cell_setting triclinic
_symmetry_space_group_name_Hall '-P 1'
_symmetry_space_group_name_H-M 'P -1'
_atom_sites_solution_hydrogens geom
_atom_sites_solution_primary direct
_atom_sites_solution_secondary difmap
_cell_angle_alpha 77.5730(10)
_cell_angle_beta 76.5140(10)
_cell_angle_gamma 77.964(2)
_cell_formula_units_Z 2
_cell_length_a 9.0890(2)
_cell_length_b 9.1411(3)
_cell_length_c 15.9877(5)
_cell_measurement_reflns_used 17182
_cell_measurement_temperature 120(2)
_cell_measurement_theta_max 27.48
_cell_measurement_theta_min 2.91
_cell_volume 1243.77(6)
_computing_cell_refinement 'DENZO and COLLECT'
_computing_data_collection
;
'DENZO (Otwinowski and Minor, 1997) & COLLECT (Hooft, 1998) '
;
_computing_data_reduction 'DENZO and COLLECT'
_computing_publication_material SHELXL-97
_computing_structure_refinement 'SHELXL-97 (Sheldrick, 2008)'
_computing_structure_solution 'SHELXS-97 (Sheldrick, 2008)'
_diffrn_ambient_temperature 120(2)
_diffrn_measured_fraction_theta_full 0.991
_diffrn_measured_fraction_theta_max 0.991
_diffrn_measurement_device_type 'Enraf Nonius KappaCCD area detector'
_diffrn_measurement_method '\w and \f scans to fill Ewald sphere'
_diffrn_radiation_monochromator graphite
_diffrn_radiation_source 'Enraf Nonius FR591 rotating anode'
_diffrn_radiation_type MoK\a
_diffrn_radiation_wavelength 0.71073
_diffrn_reflns_av_R_equivalents 0.0719
_diffrn_reflns_av_sigmaI/netI 0.0616
_diffrn_reflns_limit_h_max 11
_diffrn_reflns_limit_h_min -11
_diffrn_reflns_limit_k_max 11
_diffrn_reflns_limit_k_min -11
_diffrn_reflns_limit_l_max 20
_diffrn_reflns_limit_l_min -20
_diffrn_reflns_number 21830
_diffrn_reflns_theta_full 27.50
_diffrn_reflns_theta_max 27.50
_diffrn_reflns_theta_min 3.00
_exptl_absorpt_coefficient_mu 1.666
_exptl_absorpt_correction_T_max 0.8002
_exptl_absorpt_correction_T_min 0.5701
_exptl_absorpt_correction_type multi-scan
_exptl_absorpt_process_details 'SORTAV (Blessing, 1997)'
_exptl_crystal_colour colourless
_exptl_crystal_density_diffrn 1.179
_exptl_crystal_density_method 'not measured'
_exptl_crystal_description block
_exptl_crystal_F_000 472
_exptl_crystal_size_max 0.38
_exptl_crystal_size_mid 0.16
_exptl_crystal_size_min 0.14
_refine_diff_density_max 0.286
_refine_diff_density_min -0.377
_refine_diff_density_rms 0.048
_refine_ls_extinction_coef 0.0114(17)
_refine_ls_extinction_expression Fc^*^=kFc[1+0.001xFc^2^\l^3^/sin(2\q)]^-1/4^
_refine_ls_extinction_method SHELXL
_refine_ls_goodness_of_fit_ref 1.020
_refine_ls_hydrogen_treatment mixed
_refine_ls_matrix_type full
_refine_ls_number_parameters 255
_refine_ls_number_reflns 5668
_refine_ls_number_restraints 0
_refine_ls_restrained_S_all 1.020
_refine_ls_R_factor_all 0.0819
_refine_ls_R_factor_gt 0.0467
_refine_ls_shift/su_max 0.040
_refine_ls_shift/su_mean 0.002
_refine_ls_structure_factor_coef Fsqd
_refine_ls_weighting_details 'calc w=1/[\s^2^(Fo^2^)+(0.0338P)^2^+0.4166P] where P=(Fo^2^+2Fc^2^)/3'
_refine_ls_weighting_scheme calc
_refine_ls_wR_factor_gt 0.0912
_refine_ls_wR_factor_ref 0.1042
_reflns_number_gt 3888
_reflns_number_total 5668
_reflns_threshold_expression >2sigma(I)
_cod_data_source_file eCrystal-951.cif
_cod_data_source_block 03src0049
_cod_depositor_comments
;
Citation :
Butts, Craig and Coles, Simon J. and Hursthouse, Michael B. (2003) 
University of Southampton, Crystal Structure Report Archive. 
(doi:10.5258/ecrystals/951)

More at:
http://ecrystals.chem.soton.ac.uk/951/

The following automatic conversions were performed:

'_symmetry_cell_setting' value 'Triclinic' changed to 'triclinic'
according to the built-in table from CIF Core dictionary named
'cif_core.dic' version 2.4.1 from 2010-06-29.

Automatic conversion script
Id: cif_fix_values 3271 2015-04-21 07:52:19Z andrius 
;
_cod_original_sg_symbol_H-M P-1
_cod_database_code 1519578

loop_
_symmetry_equiv_pos_as_xyz
'x, y, z'
'-x, -y, -z'

loop_
_atom_site_label
_atom_site_type_symbol
_atom_site_fract_x
_atom_site_fract_y
_atom_site_fract_z
_atom_site_U_iso_or_equiv
_atom_site_adp_type
_atom_site_occupancy
_atom_site_symmetry_multiplicity
_atom_site_calc_flag
_atom_site_refinement_flags
_atom_site_disorder_assembly
_atom_site_disorder_group
O1 O 0.5455(3) 0.6451(3) -0.11183(19) 0.1007(8) Uani 1 1 d . . .
H1O H 0.583(7) 0.641(7) -0.053(4) 0.20(2) Uiso 1 1 d . . .
H2O H 0.474(7) 0.562(7) -0.100(4) 0.20(2) Uiso 1 1 d . . .
C1 C 0.6075(5) 1.3277(5) -0.6898(2) 0.1064(13) Uani 1 1 d . . .
H1A H 0.7098 1.2691 -0.7065 0.160 Uiso 1 1 calc R . .
H1B H 0.5974 1.4253 -0.7298 0.160 Uiso 1 1 calc R . .
H1C H 0.5294 1.2707 -0.6930 0.160 Uiso 1 1 calc R . .
C2 C 0.5860(4) 1.3554(4) -0.5978(2) 0.0791(9) Uani 1 1 d . . .
H2A H 0.6537 1.4272 -0.5975 0.095 Uiso 1 1 calc R . .
H2B H 0.4787 1.4047 -0.5794 0.095 Uiso 1 1 calc R . .
C3 C 0.6197(4) 1.2147(3) -0.5319(2) 0.0691(8) Uani 1 1 d . . .
H3A H 0.7269 1.1654 -0.5505 0.083 Uiso 1 1 calc R . .
H3B H 0.5519 1.1430 -0.5323 0.083 Uiso 1 1 calc R . .
C4 C 0.5987(4) 1.2410(3) -0.4390(2) 0.0673(8) Uani 1 1 d . . .
H4A H 0.6691 1.3098 -0.4381 0.081 Uiso 1 1 calc R . .
H4B H 0.4925 1.2931 -0.4209 0.081 Uiso 1 1 calc R . .
C5 C 0.6279(4) 1.0986(3) -0.37326(19) 0.0662(8) Uani 1 1 d . . .
H5A H 0.7333 1.0451 -0.3920 0.079 Uiso 1 1 calc R . .
H5B H 0.5558 1.0309 -0.3729 0.079 Uiso 1 1 calc R . .
C6 C 0.6104(3) 1.1266(3) -0.28086(19) 0.0624(7) Uani 1 1 d . . .
H6A H 0.6847 1.1917 -0.2806 0.075 Uiso 1 1 calc R . .
H6B H 0.5059 1.1823 -0.2625 0.075 Uiso 1 1 calc R . .
C7 C 0.6359(3) 0.9824(3) -0.21566(18) 0.0567(7) Uani 1 1 d . . .
H7A H 0.7396 0.9258 -0.2350 0.068 Uiso 1 1 calc R . .
H7B H 0.5605 0.9182 -0.2155 0.068 Uiso 1 1 calc R . .
C8 C 0.6219(3) 1.0071(3) -0.12266(17) 0.0530(6) Uani 1 1 d . . .
H8A H 0.5243 1.0752 -0.1055 0.064 Uiso 1 1 calc R . .
H8B H 0.6197 0.9086 -0.0822 0.064 Uiso 1 1 calc R . .
C9 C 0.7495(3) 1.2203(3) -0.11422(16) 0.0468(6) Uani 1 1 d . . .
H9 H 0.6611 1.2970 -0.1145 0.056 Uiso 1 1 calc R . .
C10 C 0.9003(3) 0.9980(3) -0.11432(15) 0.0412(5) Uani 1 1 d . . .
C11 C 0.9633(3) 0.8443(3) -0.11226(16) 0.0501(6) Uani 1 1 d . . .
H11 H 0.9033 0.7707 -0.1122 0.060 Uiso 1 1 calc R . .
C12 C 1.1167(3) 0.8060(3) -0.11028(17) 0.0527(6) Uani 1 1 d . . .
H12 H 1.1647 0.7031 -0.1098 0.063 Uiso 1 1 calc R . .
C13 C 1.2047(3) 0.9137(3) -0.10898(17) 0.0522(6) Uani 1 1 d . . .
H13 H 1.3105 0.8815 -0.1075 0.063 Uiso 1 1 calc R . .
C14 C 1.1430(3) 1.0652(3) -0.10980(16) 0.0484(6) Uani 1 1 d . . .
H14 H 1.2028 1.1380 -0.1084 0.058 Uiso 1 1 calc R . .
C15 C 0.9880(3) 1.1048(2) -0.11283(15) 0.0399(5) Uani 1 1 d . . .
C16 C 0.9321(3) 1.3905(3) -0.11280(18) 0.0528(6) Uani 1 1 d . . .
H16A H 1.0060 1.3740 -0.0736 0.063 Uiso 1 1 calc R . .
H16B H 0.8398 1.4600 -0.0896 0.063 Uiso 1 1 calc R . .
C17 C 1.0036(3) 1.4639(3) -0.20330(19) 0.0570(7) Uani 1 1 d . . .
H17A H 1.0899 1.3898 -0.2281 0.068 Uiso 1 1 calc R . .
H17B H 1.0468 1.5515 -0.1979 0.068 Uiso 1 1 calc R . .
C18 C 0.8948(3) 1.5190(3) -0.2673(2) 0.0615(7) Uani 1 1 d . . .
H18A H 0.8635 1.4299 -0.2801 0.074 Uiso 1 1 calc R . .
H18B H 0.8014 1.5820 -0.2397 0.074 Uiso 1 1 calc R . .
C19 C 0.9656(3) 1.6108(3) -0.3523(2) 0.0666(8) Uani 1 1 d . . .
H19A H 0.9942 1.7010 -0.3391 0.080 Uiso 1 1 calc R . .
H19B H 1.0611 1.5486 -0.3784 0.080 Uiso 1 1 calc R . .
C20 C 0.8634(3) 1.6638(3) -0.4190(2) 0.0674(8) Uani 1 1 d . . .
H20A H 0.7675 1.7259 -0.3929 0.081 Uiso 1 1 calc R . .
H20B H 0.8353 1.5738 -0.4326 0.081 Uiso 1 1 calc R . .
C21 C 0.9359(4) 1.7566(4) -0.5035(2) 0.0705(8) Uani 1 1 d . . .
H21A H 0.9614 1.8479 -0.4899 0.085 Uiso 1 1 calc R . .
H21B H 1.0332 1.6955 -0.5285 0.085 Uiso 1 1 calc R . .
C22 C 0.8371(4) 1.8066(4) -0.5714(2) 0.0823(10) Uani 1 1 d . . .
H22A H 0.7391 1.8669 -0.5464 0.099 Uiso 1 1 calc R . .
H22B H 0.8129 1.7156 -0.5861 0.099 Uiso 1 1 calc R . .
C23 C 0.9123(5) 1.9015(5) -0.6550(2) 0.1067(14) Uani 1 1 d . . .
H23A H 0.9384 1.9909 -0.6409 0.160 Uiso 1 1 calc R . .
H23B H 0.8409 1.9343 -0.6954 0.160 Uiso 1 1 calc R . .
H23C H 1.0058 1.8403 -0.6823 0.160 Uiso 1 1 calc R . .
N1 N 0.7515(2) 1.0746(2) -0.11518(13) 0.0449(5) Uani 1 1 d . . .
N2 N 0.8885(2) 1.2435(2) -0.11289(13) 0.0432(5) Uani 1 1 d . . .
Br1 Br 0.66511(3) 0.63091(3) 0.06920(2) 0.06303(14) Uani 1 1 d . . .

loop_
_atom_site_aniso_label
_atom_site_aniso_U_11
_atom_site_aniso_U_22
_atom_site_aniso_U_33
_atom_site_aniso_U_23
_atom_site_aniso_U_13
_atom_site_aniso_U_12
O1 0.116(2) 0.0921(19) 0.104(2) 0.0112(15) -0.0408(17) -0.0476(16)
C1 0.131(3) 0.117(3) 0.069(2) -0.002(2) -0.022(2) -0.028(3)
C2 0.081(2) 0.074(2) 0.084(2) -0.0058(18) -0.0231(19) -0.0164(17)
C3 0.078(2) 0.0650(19) 0.0653(19) -0.0134(15) -0.0127(16) -0.0147(16)
C4 0.0754(19) 0.0604(18) 0.070(2) -0.0179(15) -0.0153(16) -0.0128(15)
C5 0.077(2) 0.0606(18) 0.0660(19) -0.0165(15) -0.0176(16) -0.0122(15)
C6 0.0672(18) 0.0601(17) 0.0630(18) -0.0148(14) -0.0149(15) -0.0105(14)
C7 0.0576(16) 0.0539(16) 0.0646(18) -0.0114(14) -0.0133(14) -0.0200(13)
C8 0.0471(14) 0.0554(16) 0.0581(16) -0.0072(13) -0.0072(12) -0.0188(12)
C9 0.0461(13) 0.0414(14) 0.0503(15) -0.0068(11) -0.0089(12) -0.0036(11)
C10 0.0449(13) 0.0391(13) 0.0387(13) -0.0062(10) -0.0062(11) -0.0080(10)
C11 0.0593(15) 0.0403(13) 0.0507(15) -0.0094(11) -0.0053(13) -0.0132(12)
C12 0.0599(16) 0.0397(14) 0.0529(16) -0.0105(12) -0.0045(13) -0.0007(12)
C13 0.0479(14) 0.0519(16) 0.0526(16) -0.0094(12) -0.0090(12) 0.0002(12)
C14 0.0503(14) 0.0480(14) 0.0484(15) -0.0083(11) -0.0105(12) -0.0105(11)
C15 0.0435(12) 0.0361(12) 0.0392(13) -0.0061(10) -0.0064(11) -0.0071(10)
C16 0.0638(16) 0.0358(13) 0.0644(17) -0.0144(12) -0.0177(14) -0.0090(12)
C17 0.0626(16) 0.0394(14) 0.0725(19) -0.0082(13) -0.0179(15) -0.0130(12)
C18 0.0626(17) 0.0459(15) 0.076(2) -0.0007(14) -0.0184(15) -0.0127(13)
C19 0.0695(18) 0.0567(17) 0.072(2) 0.0010(15) -0.0166(16) -0.0163(14)
C20 0.0734(19) 0.0568(17) 0.069(2) -0.0036(15) -0.0170(16) -0.0088(15)
C21 0.074(2) 0.0647(19) 0.066(2) -0.0049(16) -0.0133(17) -0.0053(15)
C22 0.092(2) 0.074(2) 0.076(2) -0.0135(18) -0.021(2) 0.0014(18)
C23 0.128(3) 0.112(3) 0.057(2) -0.005(2) -0.010(2) 0.012(3)
N1 0.0438(11) 0.0424(11) 0.0495(12) -0.0075(9) -0.0102(9) -0.0094(9)
N2 0.0482(11) 0.0335(10) 0.0490(12) -0.0077(9) -0.0107(10) -0.0073(9)
Br1 0.05790(19) 0.04969(18) 0.0884(3) -0.01564(14) -0.02290(15) -0.01108(12)

loop_
_atom_type_symbol
_atom_type_description
_atom_type_scat_dispersion_real
_atom_type_scat_dispersion_imag
_atom_type_scat_source
C C 0.0033 0.0016 'International Tables Vol C Tables 4.2.6.8 and 6.1.1.4'
H H 0.0000 0.0000 'International Tables Vol C Tables 4.2.6.8 and 6.1.1.4'
N N 0.0061 0.0033 'International Tables Vol C Tables 4.2.6.8 and 6.1.1.4'
O O 0.0106 0.0060 'International Tables Vol C Tables 4.2.6.8 and 6.1.1.4'
Br Br -0.2901 2.4595 'International Tables Vol C Tables 4.2.6.8 and 6.1.1.4'

loop_
_geom_angle_atom_site_label_1
_geom_angle_atom_site_label_2
_geom_angle_atom_site_label_3
_geom_angle
_geom_angle_site_symmetry_1
_geom_angle_site_symmetry_3
H1O O1 H2O 108(4) . .
C2 C1 H1A 109.5 . .
C2 C1 H1B 109.5 . .
H1A C1 H1B 109.5 . .
C2 C1 H1C 109.5 . .
H1A C1 H1C 109.5 . .
H1B C1 H1C 109.5 . .
C3 C2 C1 114.5(3) . .
C3 C2 H2A 108.6 . .
C1 C2 H2A 108.6 . .
C3 C2 H2B 108.6 . .
C1 C2 H2B 108.6 . .
H2A C2 H2B 107.6 . .
C2 C3 C4 115.0(3) . .
C2 C3 H3A 108.5 . .
C4 C3 H3A 108.5 . .
C2 C3 H3B 108.5 . .
C4 C3 H3B 108.5 . .
H3A C3 H3B 107.5 . .
C5 C4 C3 114.5(2) . .
C5 C4 H4A 108.6 . .
C3 C4 H4A 108.6 . .
C5 C4 H4B 108.6 . .
C3 C4 H4B 108.6 . .
H4A C4 H4B 107.6 . .
C4 C5 C6 114.1(2) . .
C4 C5 H5A 108.7 . .
C6 C5 H5A 108.7 . .
C4 C5 H5B 108.7 . .
C6 C5 H5B 108.7 . .
H5A C5 H5B 107.6 . .
C7 C6 C5 113.2(2) . .
C7 C6 H6A 108.9 . .
C5 C6 H6A 108.9 . .
C7 C6 H6B 108.9 . .
C5 C6 H6B 108.9 . .
H6A C6 H6B 107.8 . .
C6 C7 C8 114.3(2) . .
C6 C7 H7A 108.7 . .
C8 C7 H7A 108.7 . .
C6 C7 H7B 108.7 . .
C8 C7 H7B 108.7 . .
H7A C7 H7B 107.6 . .
N1 C8 C7 111.2(2) . .
N1 C8 H8A 109.4 . .
C7 C8 H8A 109.4 . .
N1 C8 H8B 109.4 . .
C7 C8 H8B 109.4 . .
H8A C8 H8B 108.0 . .
N2 C9 N1 110.5(2) . .
N2 C9 H9 124.7 . .
N1 C9 H9 124.7 . .
N1 C10 C15 106.95(19) . .
N1 C10 C11 131.3(2) . .
C15 C10 C11 121.7(2) . .
C12 C11 C10 116.1(2) . .
C12 C11 H11 121.9 . .
C10 C11 H11 121.9 . .
C11 C12 C13 122.0(2) . .
C11 C12 H12 119.0 . .
C13 C12 H12 119.0 . .
C14 C13 C12 122.2(2) . .
C14 C13 H13 118.9 . .
C12 C13 H13 118.9 . .
C13 C14 C15 115.9(2) . .
C13 C14 H14 122.0 . .
C15 C14 H14 122.0 . .
C14 C15 C10 122.0(2) . .
C14 C15 N2 131.7(2) . .
C10 C15 N2 106.27(19) . .
N2 C16 C17 112.1(2) . .
N2 C16 H16A 109.2 . .
C17 C16 H16A 109.2 . .
N2 C16 H16B 109.2 . .
C17 C16 H16B 109.2 . .
H16A C16 H16B 107.9 . .
C16 C17 C18 115.2(2) . .
C16 C17 H17A 108.5 . .
C18 C17 H17A 108.5 . .
C16 C17 H17B 108.5 . .
C18 C17 H17B 108.5 . .
H17A C17 H17B 107.5 . .
C19 C18 C17 112.9(2) . .
C19 C18 H18A 109.0 . .
C17 C18 H18A 109.0 . .
C19 C18 H18B 109.0 . .
C17 C18 H18B 109.0 . .
H18A C18 H18B 107.8 . .
C20 C19 C18 114.8(2) . .
C20 C19 H19A 108.6 . .
C18 C19 H19A 108.6 . .
C20 C19 H19B 108.6 . .
C18 C19 H19B 108.6 . .
H19A C19 H19B 107.5 . .
C19 C20 C21 114.0(3) . .
C19 C20 H20A 108.7 . .
C21 C20 H20A 108.7 . .
C19 C20 H20B 108.7 . .
C21 C20 H20B 108.7 . .
H20A C20 H20B 107.6 . .
C22 C21 C20 114.6(3) . .
C22 C21 H21A 108.6 . .
C20 C21 H21A 108.6 . .
C22 C21 H21B 108.6 . .
C20 C21 H21B 108.6 . .
H21A C21 H21B 107.6 . .
C21 C22 C23 113.3(3) . .
C21 C22 H22A 108.9 . .
C23 C22 H22A 108.9 . .
C21 C22 H22B 108.9 . .
C23 C22 H22B 108.9 . .
H22A C22 H22B 107.7 . .
C22 C23 H23A 109.5 . .
C22 C23 H23B 109.5 . .
H23A C23 H23B 109.5 . .
C22 C23 H23C 109.5 . .
H23A C23 H23C 109.5 . .
H23B C23 H23C 109.5 . .
C9 N1 C10 108.06(19) . .
C9 N1 C8 126.4(2) . .
C10 N1 C8 125.4(2) . .
C9 N2 C15 108.20(19) . .
C9 N2 C16 126.4(2) . .
C15 N2 C16 125.4(2) . .

loop_
_geom_bond_atom_site_label_1
_geom_bond_atom_site_label_2
_geom_bond_distance
_geom_bond_site_symmetry_2
O1 H1O 1.07(6) .
O1 H2O 1.06(6) .
C1 C2 1.508(5) .
C1 H1A 0.9800 .
C1 H1B 0.9800 .
C1 H1C 0.9800 .
C2 C3 1.504(4) .
C2 H2A 0.9900 .
C2 H2B 0.9900 .
C3 C4 1.518(4) .
C3 H3A 0.9900 .
C3 H3B 0.9900 .
C4 C5 1.505(4) .
C4 H4A 0.9900 .
C4 H4B 0.9900 .
C5 C6 1.519(4) .
C5 H5A 0.9900 .
C5 H5B 0.9900 .
C6 C7 1.507(4) .
C6 H6A 0.9900 .
C6 H6B 0.9900 .
C7 C8 1.524(4) .
C7 H7A 0.9900 .
C7 H7B 0.9900 .
C8 N1 1.478(3) .
C8 H8A 0.9900 .
C8 H8B 0.9900 .
C9 N2 1.329(3) .
C9 N1 1.331(3) .
C9 H9 0.9500 .
C10 N1 1.389(3) .
C10 C15 1.390(3) .
C10 C11 1.399(3) .
C11 C12 1.371(4) .
C11 H11 0.9500 .
C12 C13 1.398(4) .
C12 H12 0.9500 .
C13 C14 1.380(3) .
C13 H13 0.9500 .
C14 C15 1.389(3) .
C14 H14 0.9500 .
C15 N2 1.395(3) .
C16 N2 1.479(3) .
C16 C17 1.514(4) .
C16 H16A 0.9900 .
C16 H16B 0.9900 .
C17 C18 1.524(4) .
C17 H17A 0.9900 .
C17 H17B 0.9900 .
C18 C19 1.513(4) .
C18 H18A 0.9900 .
C18 H18B 0.9900 .
C19 C20 1.513(4) .
C19 H19A 0.9900 .
C19 H19B 0.9900 .
C20 C21 1.518(4) .
C20 H20A 0.9900 .
C20 H20B 0.9900 .
C21 C22 1.504(4) .
C21 H21A 0.9900 .
C21 H21B 0.9900 .
C22 C23 1.526(5) .
C22 H22A 0.9900 .
C22 H22B 0.9900 .
C23 H23A 0.9800 .
C23 H23B 0.9800 .
C23 H23C 0.9800 .
